data_4102205
loop_
_publ_author_name
'Deguang Huang'
'R. H. Holm'

_publ_section_title
;
 Reactions of the Terminal NiII-OH Group in Substitution and Electrophilic
 Reactions with Carbon Dioxide and Other Substrates: Structural Definition
 of Binding Modes in an Intramolecular NiII...FeII Bridged Site
;
_journal_name_full 'Journal of the American Chemical Society'
_journal_page_first 4693
_journal_page_last 4701
_journal_paper_doi 10.1021/ja1003125
_journal_volume 132
_journal_year 2010
_chemical_formula_moiety 'C24 H22 N3 O5 Pd, C8 H20 N'
_chemical_formula_sum 'C32 H42 N4 O5 Pd'
_chemical_formula_weight 669.10
_chemical_name_common (Et4N)[Pd(PyN2(Me2))HCO3]
_space_group_IT_number 14
_symmetry_cell_setting monoclinic
_symmetry_space_group_name_Hall '-P 2yn'
_symmetry_space_group_name_H-M 'P 1 21/n 1'
_atom_sites_solution_hydrogens geom
_atom_sites_solution_primary direct
_atom_sites_solution_secondary difmap
_audit_creation_method
;
SHELXL-97

The ellipsoid of atoms on the main structure look slighly elongated.
The attempt to treat them with a disordered model led to a worse
result than the presented model. Therefore, commands DELU
& SIMU were used to evened out the temperature factors of all the
atoms on main structure except for Pd2+ ion.

The constraint of temperature factors as above gave rise to the
larger residual diffraction density than usual. The poor quality of
crystal of this compound for X-ray diffraction also donated nagative
influence on the final residual diffraction density.
;
_cell_angle_alpha 90.00
_cell_angle_beta 94.188(4)
_cell_angle_gamma 90.00
_cell_formula_units_Z 4
_cell_length_a 12.2514(9)
_cell_length_b 17.3166(14)
_cell_length_c 15.1327(11)
_cell_measurement_reflns_used 3761
_cell_measurement_temperature 100(2)
_cell_measurement_theta_max 24.80
_cell_measurement_theta_min 2.22
_cell_volume 3201.9(4)
_computing_cell_refinement 'Bruker SAINT'
_computing_data_collection 'Bruker APEX2'
_computing_data_reduction 'Bruker SAINT'
_computing_molecular_graphics 'Bruker SHELXTL'
_computing_publication_material 'Bruker SHELXTL'
_computing_structure_refinement 'SHELXL-97 (Sheldrick, 1997)'
_computing_structure_solution 'SHELXS-97 (Sheldrick, 1990)'
_diffrn_ambient_temperature 100(2)
_diffrn_measured_fraction_theta_full 0.981
_diffrn_measured_fraction_theta_max 0.981
_diffrn_measurement_device_type 'Bruker APEX-II CCD'
_diffrn_measurement_method '\f and \w scans'
_diffrn_radiation_monochromator graphite
_diffrn_radiation_source 'fine-focus sealed tube'
_diffrn_radiation_type MoK\a
_diffrn_radiation_wavelength 0.71073
_diffrn_reflns_av_R_equivalents 0.1447
_diffrn_reflns_av_sigmaI/netI 0.1126
_diffrn_reflns_limit_h_max 14
_diffrn_reflns_limit_h_min -14
_diffrn_reflns_limit_k_max 19
_diffrn_reflns_limit_k_min -20
_diffrn_reflns_limit_l_max 17
_diffrn_reflns_limit_l_min -16
_diffrn_reflns_number 22884
_diffrn_reflns_theta_full 25.08
_diffrn_reflns_theta_max 25.08
_diffrn_reflns_theta_min 1.79
_diffrn_standards_number 0
_exptl_absorpt_coefficient_mu 0.624
_exptl_absorpt_correction_T_max 0.8349
_exptl_absorpt_correction_T_min 0.8066
_exptl_absorpt_correction_type multi-scan
_exptl_absorpt_process_details SADABS
_exptl_crystal_colour yellow
_exptl_crystal_density_diffrn 1.388
_exptl_crystal_density_meas ?
_exptl_crystal_density_method 'not measured'
_exptl_crystal_description block
_exptl_crystal_F_000 1392
_exptl_crystal_size_max 0.36
_exptl_crystal_size_mid 0.31
_exptl_crystal_size_min 0.30
_refine_diff_density_max 1.993
_refine_diff_density_min -1.013
_refine_diff_density_rms 0.145
_refine_ls_extinction_method none
_refine_ls_goodness_of_fit_ref 1.034
_refine_ls_hydrogen_treatment mixed
_refine_ls_matrix_type full
_refine_ls_number_parameters 383
_refine_ls_number_reflns 5591
_refine_ls_number_restraints 276
_refine_ls_restrained_S_all 1.035
_refine_ls_R_factor_all 0.0768
_refine_ls_R_factor_gt 0.0624
_refine_ls_shift/su_max 0.013
_refine_ls_shift/su_mean 0.001
_refine_ls_structure_factor_coef Fsqd
_refine_ls_weighting_details 'calc w=1/[\s^2^(Fo^2^)+(0.0549P)^2^+5.9100P] where P=(Fo^2^+2Fc^2^)/3'
_refine_ls_weighting_scheme calc
_refine_ls_wR_factor_gt 0.1518
_refine_ls_wR_factor_ref 0.1679
_reflns_number_gt 4491
_reflns_number_total 5591
_reflns_threshold_expression >2sigma(I)
_cod_data_source_file ja1003125_si_013.cif
_cod_data_source_block Compound21
_cod_depositor_comments
;
The following automatic conversions were performed:

'_exptl_crystal_density_meas' value 'none' was changed to '?' - the
value is perceived as not measured.

Automatic conversion script
Id: cif_fix_values 3008 2015-01-20 13:52:24Z robertas 
;
_cod_original_sg_symbol_Hall -P2yn
_cod_database_code 4102205

loop_
_symmetry_equiv_pos_as_xyz
'x, y, z'
'-x+1/2, y+1/2, -z+1/2'
'-x, -y, -z'
'x-1/2, -y-1/2, z-1/2'

loop_
_atom_site_label
_atom_site_type_symbol
_atom_site_fract_x
_atom_site_fract_y
_atom_site_fract_z
_atom_site_U_iso_or_equiv
_atom_site_adp_type
_atom_site_occupancy
_atom_site_symmetry_multiplicity
_atom_site_calc_flag
_atom_site_refinement_flags
Pd1 Pd 0.80451(3) 0.120866(19) 0.57240(2) 0.01881(17) Uani 1 1 d .
O1 O 0.9516(3) 0.00046(19) 0.7819(2) 0.0261(5) Uani 1 1 d U
O2 O 0.9951(3) 0.19692(19) 0.3788(2) 0.0273(5) Uani 1 1 d U
O3 O 0.6412(3) 0.14552(19) 0.5661(2) 0.0233(6) Uani 1 1 d U
O4 O 0.6232(3) 0.02127(18) 0.5271(2) 0.0249(6) Uani 1 1 d U
O5 O 0.4772(3) 0.1004(2) 0.5287(2) 0.0255(6) Uani 1 1 d U
N1 N 0.8189(3) 0.0632(2) 0.6900(3) 0.0246(5) Uani 1 1 d U
N2 N 0.9566(3) 0.0947(2) 0.5754(3) 0.0238(5) Uani 1 1 d U
N3 N 0.8416(4) 0.1732(2) 0.4579(3) 0.0277(5) Uani 1 1 d U
C1 C 0.9191(4) 0.0352(3) 0.7128(3) 0.0247(4) Uani 1 1 d U
C2 C 0.9989(4) 0.0514(3) 0.6436(3) 0.0243(4) Uani 1 1 d U
C3 C 1.1061(4) 0.0273(3) 0.6430(3) 0.0248(5) Uani 1 1 d U
H3A H 1.1382 -0.0025 0.6908 0.030 Uiso 1 1 calc R
C4 C 1.1667(4) 0.0464(3) 0.5729(3) 0.0256(5) Uani 1 1 d U
H4A H 1.2401 0.0288 0.5719 0.031 Uiso 1 1 calc R
C5 C 1.1198(4) 0.0922(3) 0.5027(4) 0.0253(5) Uani 1 1 d U
H5A H 1.1608 0.1064 0.4543 0.030 Uiso 1 1 calc R
C6 C 1.0125(4) 0.1154(3) 0.5066(4) 0.0248(4) Uani 1 1 d U
C7 C 0.9478(4) 0.1665(3) 0.4398(3) 0.0263(5) Uani 1 1 d U
C8 C 0.7747(5) 0.2295(3) 0.4112(4) 0.0306(5) Uani 1 1 d U
C9 C 0.6880(5) 0.2058(3) 0.3525(4) 0.0324(5) Uani 1 1 d U
C10 C 0.6195(5) 0.2634(3) 0.3129(4) 0.0348(6) Uani 1 1 d U
H10A H 0.5602 0.2490 0.2723 0.042 Uiso 1 1 calc R
C11 C 0.6373(5) 0.3407(3) 0.3323(4) 0.0357(6) Uani 1 1 d U
H11A H 0.5896 0.3786 0.3055 0.043 Uiso 1 1 calc R
C12 C 0.7225(5) 0.3627(3) 0.3895(4) 0.0347(6) Uani 1 1 d U
H12A H 0.7346 0.4161 0.4012 0.042 Uiso 1 1 calc R
C13 C 0.7924(5) 0.3080(3) 0.4313(4) 0.0325(5) Uani 1 1 d U
C14 C 0.8820(5) 0.3327(3) 0.4992(4) 0.0331(7) Uani 1 1 d U
H14A H 0.8824 0.3892 0.5040 0.050 Uiso 1 1 calc R
H14B H 0.9529 0.3150 0.4810 0.050 Uiso 1 1 calc R
H14C H 0.8687 0.3102 0.5569 0.050 Uiso 1 1 calc R
C15 C 0.6677(5) 0.1226(3) 0.3321(4) 0.0329(7) Uani 1 1 d U
H15A H 0.7231 0.0911 0.3652 0.049 Uiso 1 1 calc R
H15B H 0.6719 0.1139 0.2684 0.049 Uiso 1 1 calc R
H15C H 0.5948 0.1082 0.3492 0.049 Uiso 1 1 calc R
C16 C 0.7325(4) 0.0540(3) 0.7478(3) 0.0253(4) Uani 1 1 d U
C17 C 0.6937(4) 0.1207(3) 0.7884(4) 0.0262(5) Uani 1 1 d U
C18 C 0.6055(5) 0.1143(3) 0.8397(4) 0.0272(5) Uani 1 1 d U
H18A H 0.5785 0.1591 0.8670 0.033 Uiso 1 1 calc R
C19 C 0.5555(4) 0.0438(3) 0.8522(4) 0.0280(5) Uani 1 1 d U
H19A H 0.4951 0.0401 0.8880 0.034 Uiso 1 1 calc R
C20 C 0.5950(4) -0.0218(3) 0.8117(3) 0.0274(5) Uani 1 1 d U
H20A H 0.5619 -0.0704 0.8211 0.033 Uiso 1 1 calc R
C21 C 0.6819(4) -0.0173(3) 0.7578(3) 0.0262(5) Uani 1 1 d U
C22 C 0.7178(4) -0.0879(3) 0.7091(3) 0.0265(6) Uani 1 1 d U
H22A H 0.6731 -0.1322 0.7242 0.040 Uiso 1 1 calc R
H22B H 0.7950 -0.0986 0.7265 0.040 Uiso 1 1 calc R
H22C H 0.7087 -0.0786 0.6451 0.040 Uiso 1 1 calc R
C23 C 0.7493(4) 0.1978(3) 0.7777(3) 0.0268(6) Uani 1 1 d U
H23A H 0.7119 0.2375 0.8105 0.040 Uiso 1 1 calc R
H23B H 0.7461 0.2116 0.7148 0.040 Uiso 1 1 calc R
H23C H 0.8259 0.1943 0.8010 0.040 Uiso 1 1 calc R
C24 C 0.5841(4) 0.0871(3) 0.5403(3) 0.0243(5) Uani 1 1 d U
N4 N 0.8913(3) 0.1778(2) 1.0842(3) 0.0235(9) Uani 1 1 d .
C25 C 0.8049(5) 0.2191(3) 1.0249(4) 0.0317(13) Uani 1 1 d .
H25A H 0.8229 0.2748 1.0249 0.038 Uiso 1 1 calc R
H25B H 0.8092 0.2000 0.9636 0.038 Uiso 1 1 calc R
C26 C 0.6891(5) 0.2103(3) 1.0493(4) 0.0454(16) Uani 1 1 d .
H26A H 0.6400 0.2389 1.0071 0.068 Uiso 1 1 calc R
H26B H 0.6826 0.2306 1.1092 0.068 Uiso 1 1 calc R
H26C H 0.6689 0.1555 1.0478 0.068 Uiso 1 1 calc R
C27 C 0.8849(4) 0.2025(3) 1.1808(3) 0.0273(12) Uani 1 1 d .
H27A H 0.8128 0.1869 1.2005 0.033 Uiso 1 1 calc R
H27B H 0.9418 0.1744 1.2178 0.033 Uiso 1 1 calc R
C28 C 0.9000(5) 0.2888(3) 1.1969(4) 0.0344(13) Uani 1 1 d .
H28A H 0.8949 0.2999 1.2600 0.052 Uiso 1 1 calc R
H28B H 0.8428 0.3172 1.1619 0.052 Uiso 1 1 calc R
H28C H 0.9720 0.3047 1.1792 0.052 Uiso 1 1 calc R
C29 C 0.8723(4) 0.0904(3) 1.0817(3) 0.0260(12) Uani 1 1 d .
H29A H 0.9322 0.0652 1.1185 0.031 Uiso 1 1 calc R
H29B H 0.8031 0.0792 1.1091 0.031 Uiso 1 1 calc R
C30 C 0.8665(5) 0.0548(3) 0.9909(4) 0.0342(13) Uani 1 1 d .
H30A H 0.8542 -0.0009 0.9957 0.051 Uiso 1 1 calc R
H30B H 0.9355 0.0640 0.9637 0.051 Uiso 1 1 calc R
H30C H 0.8061 0.0781 0.9542 0.051 Uiso 1 1 calc R
C31 C 1.0006(5) 0.1982(3) 1.0511(4) 0.0325(13) Uani 1 1 d .
H31A H 1.0066 0.2552 1.0486 0.039 Uiso 1 1 calc R
H31B H 1.0030 0.1784 0.9899 0.039 Uiso 1 1 calc R
C32 C 1.0990(4) 0.1670(3) 1.1066(4) 0.0334(13) Uani 1 1 d .
H32A H 1.1663 0.1828 1.0802 0.050 Uiso 1 1 calc R
H32B H 1.0952 0.1106 1.1085 0.050 Uiso 1 1 calc R
H32C H 1.0992 0.1877 1.1669 0.050 Uiso 1 1 calc R
H5 H 0.443(5) 0.057(4) 0.508(5) 0.06(2) Uiso 1 1 d .

loop_
_atom_site_aniso_label
_atom_site_aniso_U_11
_atom_site_aniso_U_22
_atom_site_aniso_U_33
_atom_site_aniso_U_23
_atom_site_aniso_U_13
_atom_site_aniso_U_12
Pd1 0.0260(3) 0.0072(2) 0.0215(3) 0.00167(13) -0.01018(18) 0.00028(13)
O1 0.0341(11) 0.0157(11) 0.0263(11) 0.0020(9) -0.0119(9) 0.0006(9)
O2 0.0366(11) 0.0173(11) 0.0266(11) 0.0011(9) -0.0069(9) -0.0005(10)
O3 0.0265(11) 0.0102(10) 0.0317(13) -0.0007(10) -0.0095(11) 0.0017(9)
O4 0.0280(12) 0.0113(10) 0.0338(14) -0.0028(10) -0.0086(11) 0.0011(9)
O5 0.0272(11) 0.0120(11) 0.0353(14) -0.0029(11) -0.0102(11) 0.0011(9)
N1 0.0334(9) 0.0136(10) 0.0250(10) 0.0010(8) -0.0104(8) 0.0009(8)
N2 0.0326(10) 0.0120(10) 0.0250(9) -0.0009(8) -0.0100(8) -0.0004(8)
N3 0.0374(9) 0.0176(9) 0.0268(10) 0.0025(8) -0.0059(8) 0.0029(8)
C1 0.0333(9) 0.0135(9) 0.0253(9) 0.0005(8) -0.0111(8) 0.0003(8)
C2 0.0330(9) 0.0127(9) 0.0254(9) -0.0008(7) -0.0107(8) 0.0000(8)
C3 0.0334(9) 0.0130(10) 0.0263(10) -0.0019(9) -0.0107(9) 0.0006(9)
C4 0.0335(10) 0.0143(11) 0.0270(11) -0.0028(9) -0.0098(9) 0.0001(9)
C5 0.0336(10) 0.0143(10) 0.0263(11) -0.0024(9) -0.0087(9) -0.0008(9)
C6 0.0338(9) 0.0135(9) 0.0254(9) -0.0014(7) -0.0087(8) -0.0009(7)
C7 0.0359(9) 0.0158(9) 0.0258(9) 0.0006(7) -0.0074(8) 0.0002(7)
C8 0.0409(10) 0.0207(9) 0.0293(10) 0.0048(8) -0.0042(9) 0.0058(8)
C9 0.0420(11) 0.0240(10) 0.0300(11) 0.0059(9) -0.0061(9) 0.0065(9)
C10 0.0445(12) 0.0267(11) 0.0320(12) 0.0071(10) -0.0050(10) 0.0090(10)
C11 0.0468(12) 0.0259(11) 0.0336(13) 0.0074(10) -0.0025(10) 0.0101(10)
C12 0.0469(12) 0.0232(10) 0.0335(12) 0.0061(10) -0.0013(10) 0.0090(10)
C13 0.0444(11) 0.0206(10) 0.0317(11) 0.0043(9) -0.0022(10) 0.0067(9)
C14 0.0454(14) 0.0204(13) 0.0327(14) 0.0021(11) -0.0018(11) 0.0052(11)
C15 0.0419(14) 0.0249(11) 0.0303(14) 0.0049(11) -0.0076(12) 0.0047(11)
C16 0.0343(9) 0.0147(9) 0.0252(10) 0.0019(8) -0.0098(8) 0.0010(8)
C17 0.0359(10) 0.0156(10) 0.0255(11) 0.0014(9) -0.0091(9) 0.0013(8)
C18 0.0362(11) 0.0173(11) 0.0265(12) 0.0015(9) -0.0084(9) 0.0017(9)
C19 0.0363(11) 0.0184(11) 0.0277(12) 0.0019(10) -0.0079(9) 0.0007(9)
C20 0.0361(11) 0.0171(11) 0.0274(12) 0.0024(9) -0.0085(9) -0.0003(9)
C21 0.0352(10) 0.0153(10) 0.0263(11) 0.0022(9) -0.0094(9) 0.0004(8)
C22 0.0363(13) 0.0148(11) 0.0266(14) 0.0023(11) -0.0091(11) -0.0002(11)
C23 0.0376(13) 0.0154(11) 0.0258(14) 0.0009(11) -0.0090(12) 0.0010(10)
C24 0.0271(10) 0.0111(10) 0.0330(12) -0.0020(9) -0.0092(10) 0.0013(8)
N4 0.035(2) 0.012(2) 0.022(2) 0.0046(17) -0.0106(19) -0.0005(17)
C25 0.053(4) 0.013(3) 0.025(3) 0.002(2) -0.020(3) 0.007(2)
C26 0.052(4) 0.027(3) 0.053(4) -0.008(3) -0.022(3) 0.010(3)
C27 0.036(3) 0.020(3) 0.024(3) 0.000(2) -0.010(2) -0.003(2)
C28 0.054(4) 0.022(3) 0.025(3) -0.002(2) -0.008(3) -0.002(2)
C29 0.036(3) 0.007(2) 0.033(3) 0.003(2) -0.012(2) -0.002(2)
C30 0.048(3) 0.013(3) 0.039(3) -0.001(2) -0.009(3) 0.004(2)
C31 0.046(3) 0.018(3) 0.033(3) -0.001(2) -0.002(3) -0.005(2)
C32 0.034(3) 0.023(3) 0.042(3) -0.002(2) -0.003(3) -0.003(2)

loop_
_atom_type_symbol
_atom_type_description
_atom_type_scat_dispersion_real
_atom_type_scat_dispersion_imag
_atom_type_scat_source
C C 0.0033 0.0016 'International Tables Vol C Tables 4.2.6.8 and 6.1.1.4'
H H 0.0000 0.0000 'International Tables Vol C Tables 4.2.6.8 and 6.1.1.4'
N N 0.0061 0.0033 'International Tables Vol C Tables 4.2.6.8 and 6.1.1.4'
O O 0.0106 0.0060 'International Tables Vol C Tables 4.2.6.8 and 6.1.1.4'
Pd Pd -0.9988 1.0072 'International Tables Vol C Tables 4.2.6.8 and 6.1.1.4'

loop_
_geom_angle_atom_site_label_1
_geom_angle_atom_site_label_2
_geom_angle_atom_site_label_3
_geom_angle
N2 Pd1 O3 177.93(15)
N2 Pd1 N1 80.90(17)
O3 Pd1 N1 99.49(15)
N2 Pd1 N3 81.26(17)
O3 Pd1 N3 98.42(16)
N1 Pd1 N3 162.05(17)
C24 O3 Pd1 111.2(3)
C24 O5 H5 109(4)
C1 N1 C16 120.5(4)
C1 N1 Pd1 114.9(3)
C16 N1 Pd1 124.6(3)
C6 N2 C2 123.8(4)
C6 N2 Pd1 118.1(3)
C2 N2 Pd1 117.9(4)
C7 N3 C8 119.0(4)
C7 N3 Pd1 114.3(3)
C8 N3 Pd1 124.7(4)
O1 C1 N1 128.3(5)
O1 C1 C2 119.3(4)
N1 C1 C2 112.4(4)
N2 C2 C3 118.4(5)
N2 C2 C1 113.8(4)
C3 C2 C1 127.8(4)
C2 C3 C4 120.0(5)
C2 C3 H3A 120.0
C4 C3 H3A 120.0
C3 C4 C5 120.0(5)
C3 C4 H4A 120.0
C5 C4 H4A 120.0
C6 C5 C4 117.8(5)
C6 C5 H5A 121.1
C4 C5 H5A 121.1
N2 C6 C5 120.0(5)
N2 C6 C7 113.7(5)
C5 C6 C7 126.3(5)
O2 C7 N3 128.3(5)
O2 C7 C6 119.5(5)
N3 C7 C6 112.1(4)
C9 C8 C13 121.3(5)
C9 C8 N3 119.9(5)
C13 C8 N3 118.6(5)
C8 C9 C10 117.7(5)
C8 C9 C15 121.5(5)
C10 C9 C15 120.8(5)
C11 C10 C9 121.0(5)
C11 C10 H10A 119.5
C9 C10 H10A 119.5
C12 C11 C10 120.5(5)
C12 C11 H11A 119.7
C10 C11 H11A 119.7
C11 C12 C13 120.9(5)
C11 C12 H12A 119.6
C13 C12 H12A 119.6
C12 C13 C8 118.6(5)
C12 C13 C14 120.4(5)
C8 C13 C14 121.0(5)
C13 C14 H14A 109.5
C13 C14 H14B 109.5
H14A C14 H14B 109.5
C13 C14 H14C 109.5
H14A C14 H14C 109.5
H14B C14 H14C 109.5
C9 C15 H15A 109.5
C9 C15 H15B 109.5
H15A C15 H15B 109.5
C9 C15 H15C 109.5
H15A C15 H15C 109.5
H15B C15 H15C 109.5
C21 C16 C17 120.8(5)
C21 C16 N1 121.2(5)
C17 C16 N1 117.7(4)
C18 C17 C16 118.9(5)
C18 C17 C23 120.6(5)
C16 C17 C23 120.5(5)
C17 C18 C19 121.4(5)
C17 C18 H18A 119.3
C19 C18 H18A 119.3
C18 C19 C20 119.1(5)
C18 C19 H19A 120.4
C20 C19 H19A 120.4
C21 C20 C19 121.2(5)
C21 C20 H20A 119.4
C19 C20 H20A 119.4
C20 C21 C16 118.6(5)
C20 C21 C22 120.3(5)
C16 C21 C22 121.1(5)
C21 C22 H22A 109.5
C21 C22 H22B 109.5
H22A C22 H22B 109.5
C21 C22 H22C 109.5
H22A C22 H22C 109.5
H22B C22 H22C 109.5
C17 C23 H23A 109.5
C17 C23 H23B 109.5
H23A C23 H23B 109.5
C17 C23 H23C 109.5
H23A C23 H23C 109.5
H23B C23 H23C 109.5
O4 C24 O3 124.1(4)
O4 C24 O5 121.2(4)
O3 C24 O5 114.6(4)
C31 N4 C25 107.0(4)
C31 N4 C29 111.2(4)
C25 N4 C29 110.7(4)
C31 N4 C27 111.1(4)
C25 N4 C27 110.6(4)
C29 N4 C27 106.3(4)
C26 C25 N4 116.0(5)
C26 C25 H25A 108.3
N4 C25 H25A 108.3
C26 C25 H25B 108.3
N4 C25 H25B 108.3
H25A C25 H25B 107.4
C25 C26 H26A 109.5
C25 C26 H26B 109.5
H26A C26 H26B 109.5
C25 C26 H26C 109.5
H26A C26 H26C 109.5
H26B C26 H26C 109.5
C28 C27 N4 114.4(4)
C28 C27 H27A 108.7
N4 C27 H27A 108.7
C28 C27 H27B 108.7
N4 C27 H27B 108.7
H27A C27 H27B 107.6
C27 C28 H28A 109.5
C27 C28 H28B 109.5
H28A C28 H28B 109.5
C27 C28 H28C 109.5
H28A C28 H28C 109.5
H28B C28 H28C 109.5
C30 C29 N4 115.1(4)
C30 C29 H29A 108.5
N4 C29 H29A 108.5
C30 C29 H29B 108.5
N4 C29 H29B 108.5
H29A C29 H29B 107.5
C29 C30 H30A 109.5
C29 C30 H30B 109.5
H30A C30 H30B 109.5
C29 C30 H30C 109.5
H30A C30 H30C 109.5
H30B C30 H30C 109.5
N4 C31 C32 115.0(4)
N4 C31 H31A 108.5
C32 C31 H31A 108.5
N4 C31 H31B 108.5
C32 C31 H31B 108.5
H31A C31 H31B 107.5
C31 C32 H32A 109.5
C31 C32 H32B 109.5
H32A C32 H32B 109.5
C31 C32 H32C 109.5
H32A C32 H32C 109.5
H32B C32 H32C 109.5

loop_
_geom_bond_atom_site_label_1
_geom_bond_atom_site_label_2
_geom_bond_distance
Pd1 N2 1.915(4)
Pd1 O3 2.041(3)
Pd1 N1 2.037(4)
Pd1 N3 2.037(4)
O1 C1 1.247(6)
O2 C7 1.242(6)
O3 C24 1.275(6)
O4 C24 1.258(6)
O5 C24 1.329(6)
O5 H5 0.90(7)
N1 C1 1.342(6)
N1 C16 1.430(7)
N2 C6 1.335(7)
N2 C2 1.348(6)
N3 C7 1.354(7)
N3 C8 1.427(6)
C1 C2 1.509(8)
C2 C3 1.380(7)
C3 C4 1.378(7)
C3 H3A 0.9500
C4 C5 1.415(7)
C4 H4A 0.9500
C5 C6 1.381(7)
C5 H5A 0.9500
C6 C7 1.522(7)
C8 C9 1.395(8)
C8 C13 1.406(8)
C9 C10 1.408(7)
C9 C15 1.491(7)
C10 C11 1.384(8)
C10 H10A 0.9500
C11 C12 1.361(8)
C11 H11A 0.9500
C12 C13 1.398(7)
C12 H12A 0.9500
C13 C14 1.510(8)
C14 H14A 0.9800
C14 H14B 0.9800
C14 H14C 0.9800
C15 H15A 0.9800
C15 H15B 0.9800
C15 H15C 0.9800
C16 C21 1.395(7)
C16 C17 1.408(7)
C17 C18 1.381(8)
C17 C23 1.512(7)
C18 C19 1.385(7)
C18 H18A 0.9500
C19 C20 1.394(7)
C19 H19A 0.9500
C20 C21 1.390(8)
C20 H20A 0.9500
C21 C22 1.509(7)
C22 H22A 0.9800
C22 H22B 0.9800
C22 H22C 0.9800
C23 H23A 0.9800
C23 H23B 0.9800
C23 H23C 0.9800
N4 C31 1.505(7)
N4 C25 1.516(6)
N4 C29 1.531(6)
N4 C27 1.531(7)
C25 C26 1.500(9)
C25 H25A 0.9900
C25 H25B 0.9900
C26 H26A 0.9800
C26 H26B 0.9800
C26 H26C 0.9800
C27 C28 1.523(7)
C27 H27A 0.9900
C27 H27B 0.9900
C28 H28A 0.9800
C28 H28B 0.9800
C28 H28C 0.9800
C29 C30 1.503(7)
C29 H29A 0.9900
C29 H29B 0.9900
C30 H30A 0.9800
C30 H30B 0.9800
C30 H30C 0.9800
C31 C32 1.518(8)
C31 H31A 0.9900
C31 H31B 0.9900
C32 H32A 0.9800
C32 H32B 0.9800
C32 H32C 0.9800

loop_
_geom_torsion_atom_site_label_1
_geom_torsion_atom_site_label_2
_geom_torsion_atom_site_label_3
_geom_torsion_atom_site_label_4
_geom_torsion
N2 Pd1 O3 C24 21(5)
N1 Pd1 O3 C24 -79.3(4)
N3 Pd1 O3 C24 101.9(4)
N2 Pd1 N1 C1 -0.6(3)
O3 Pd1 N1 C1 177.3(3)
N3 Pd1 N1 C1 -6.7(7)
N2 Pd1 N1 C16 177.1(4)
O3 Pd1 N1 C16 -5.0(4)
N3 Pd1 N1 C16 171.0(5)
O3 Pd1 N2 C6 77(4)
N1 Pd1 N2 C6 178.2(4)
N3 Pd1 N2 C6 -3.7(3)
O3 Pd1 N2 C2 -98(4)
N1 Pd1 N2 C2 3.1(3)
N3 Pd1 N2 C2 -178.8(4)
N2 Pd1 N3 C7 -0.8(4)
O3 Pd1 N3 C7 -178.7(3)
N1 Pd1 N3 C7 5.3(8)
N2 Pd1 N3 C8 -164.5(4)
O3 Pd1 N3 C8 17.6(4)
N1 Pd1 N3 C8 -158.4(5)
C16 N1 C1 O1 -0.7(7)
Pd1 N1 C1 O1 177.1(4)
C16 N1 C1 C2 -179.4(4)
Pd1 N1 C1 C2 -1.6(5)
C6 N2 C2 C3 0.4(7)
Pd1 N2 C2 C3 175.2(3)
C6 N2 C2 C1 -179.5(4)
Pd1 N2 C2 C1 -4.7(5)
O1 C1 C2 N2 -174.8(4)
N1 C1 C2 N2 4.0(6)
O1 C1 C2 C3 5.3(8)
N1 C1 C2 C3 -175.9(5)
N2 C2 C3 C4 -1.2(7)
C1 C2 C3 C4 178.7(5)
C2 C3 C4 C5 1.4(7)
C3 C4 C5 C6 -0.9(7)
C2 N2 C6 C5 0.2(7)
Pd1 N2 C6 C5 -174.6(4)
C2 N2 C6 C7 -178.1(4)
Pd1 N2 C6 C7 7.1(5)
C4 C5 C6 N2 0.1(7)
C4 C5 C6 C7 178.2(4)
C8 N3 C7 O2 -9.6(8)
Pd1 N3 C7 O2 -174.2(4)
C8 N3 C7 C6 169.1(4)
Pd1 N3 C7 C6 4.5(5)
N2 C6 C7 O2 171.4(4)
C5 C6 C7 O2 -6.8(8)
N2 C6 C7 N3 -7.4(6)
C5 C6 C7 N3 174.4(5)
C7 N3 C8 C9 113.4(6)
Pd1 N3 C8 C9 -83.6(6)
C7 N3 C8 C13 -71.7(7)
Pd1 N3 C8 C13 91.2(6)
C13 C8 C9 C10 0.8(8)
N3 C8 C9 C10 175.5(5)
C13 C8 C9 C15 -179.0(5)
N3 C8 C9 C15 -4.3(8)
C8 C9 C10 C11 -0.5(9)
C15 C9 C10 C11 179.3(6)
C9 C10 C11 C12 0.8(9)
C10 C11 C12 C13 -1.4(9)
C11 C12 C13 C8 1.6(9)
C11 C12 C13 C14 -175.8(5)
C9 C8 C13 C12 -1.4(9)
N3 C8 C13 C12 -176.1(5)
C9 C8 C13 C14 176.0(5)
N3 C8 C13 C14 1.3(8)
C1 N1 C16 C21 -73.9(6)
Pd1 N1 C16 C21 108.5(5)
C1 N1 C16 C17 111.6(5)
Pd1 N1 C16 C17 -66.0(6)
C21 C16 C17 C18 1.1(8)
N1 C16 C17 C18 175.6(4)
C21 C16 C17 C23 179.7(5)
N1 C16 C17 C23 -5.7(7)
C16 C17 C18 C19 0.4(8)
C23 C17 C18 C19 -178.2(5)
C17 C18 C19 C20 -0.3(8)
C18 C19 C20 C21 -1.3(8)
C19 C20 C21 C16 2.8(7)
C19 C20 C21 C22 -175.4(5)
C17 C16 C21 C20 -2.6(7)
N1 C16 C21 C20 -177.0(4)
C17 C16 C21 C22 175.5(5)
N1 C16 C21 C22 1.2(7)
Pd1 O3 C24 O4 5.2(6)
Pd1 O3 C24 O5 -175.5(3)
C31 N4 C25 C26 -176.6(5)
C29 N4 C25 C26 62.0(6)
C27 N4 C25 C26 -55.5(6)
C31 N4 C27 C28 59.8(6)
C25 N4 C27 C28 -58.8(6)
C29 N4 C27 C28 -179.0(4)
C31 N4 C29 C30 -63.5(5)
C25 N4 C29 C30 55.3(6)
C27 N4 C29 C30 175.4(4)
C25 N4 C31 C32 175.6(4)
C29 N4 C31 C32 -63.4(6)
C27 N4 C31 C32 54.8(6)
